data_1519278
loop_
_publ_author_name
'Coles, Simon J.'
'Hursthouse, Michael B.'
'Mayer, Thomas A.'
'Threlfall, Terry L.'

_publ_section_title
;
 4-Amino-N-(4-methyl-1H-pyridin-2-ylidene)-benzenesulfonamide
;
_journal_name_full 'Crystal Structure Report Archive'
_journal_page_first 180
_journal_year 2000
_chemical_formula_sum 'C12 H13 N3 O2 S'
_chemical_formula_weight 263.31
_space_group_IT_number 15
_symmetry_cell_setting monoclinic
_symmetry_space_group_name_Hall '-C 2yc'
_symmetry_space_group_name_H-M 'C 1 2/c 1'
_atom_sites_solution_hydrogens geom
_atom_sites_solution_primary direct
_atom_sites_solution_secondary difmap
_cell_angle_alpha 90.00
_cell_angle_beta 94.14(3)
_cell_angle_gamma 90.00
_cell_formula_units_Z 8
_cell_length_a 15.837(3)
_cell_length_b 8.6247(17)
_cell_length_c 18.643(4)
_cell_measurement_temperature 293(2)
_cell_measurement_theta_max 27.43
_cell_measurement_theta_min 2.94
_cell_volume 2539.8(9)
_computing_cell_refinement 'DENZO & COLLECT'
_computing_data_collection 'DENZO (Otwinowski & Minor, 1997) & COLLECT (Hooft, 1998)'
_computing_data_reduction 'DENZO & COLLECT'
_computing_structure_refinement 'SHELXL-97 (Sheldrick, 1997)'
_computing_structure_solution 'SHELXS-97 (Sheldrick, 1997)'
_diffrn_ambient_temperature 293(2)
_diffrn_detector_area_resol_mean 9.091
_diffrn_measured_fraction_theta_full 0.995
_diffrn_measured_fraction_theta_max 0.995
_diffrn_measurement_device_type 'Nonius KappaCCD'
_diffrn_measurement_method '\f and \w scans'
_diffrn_radiation_monochromator graphite
_diffrn_radiation_source 'Nonius FR591 rotating anode'
_diffrn_radiation_type MoK\a
_diffrn_radiation_wavelength 0.71073
_diffrn_reflns_av_R_equivalents 0.0573
_diffrn_reflns_av_sigmaI/netI 0.0760
_diffrn_reflns_limit_h_max 20
_diffrn_reflns_limit_h_min -20
_diffrn_reflns_limit_k_max 11
_diffrn_reflns_limit_k_min -9
_diffrn_reflns_limit_l_max 24
_diffrn_reflns_limit_l_min -24
_diffrn_reflns_number 9299
_diffrn_reflns_theta_full 27.43
_diffrn_reflns_theta_max 27.43
_diffrn_reflns_theta_min 2.94
_exptl_absorpt_coefficient_mu 0.253
_exptl_absorpt_correction_T_max 0.999
_exptl_absorpt_correction_T_min 0.963
_exptl_absorpt_correction_type multi-scan
_exptl_crystal_colour yellow
_exptl_crystal_density_diffrn 1.377
_exptl_crystal_density_method 'not measured'
_exptl_crystal_description block
_exptl_crystal_F_000 1104
_exptl_crystal_size_max 0.175
_exptl_crystal_size_mid 0.125
_exptl_crystal_size_min 0.005
_refine_diff_density_max 0.245
_refine_diff_density_min -0.317
_refine_diff_density_rms 0.051
_refine_ls_extinction_coef 0.0022(5)
_refine_ls_extinction_expression Fc^*^=kFc[1+0.001xFc^2^\l^3^/sin(2\q)]^-1/4^
_refine_ls_extinction_method SHELXL
_refine_ls_goodness_of_fit_ref 1.008
_refine_ls_hydrogen_treatment mixed
_refine_ls_matrix_type full
_refine_ls_number_parameters 216
_refine_ls_number_reflns 2899
_refine_ls_number_restraints 0
_refine_ls_restrained_S_all 1.008
_refine_ls_R_factor_all 0.1040
_refine_ls_R_factor_gt 0.0490
_refine_ls_shift/su_max 0.001
_refine_ls_shift/su_mean 0.000
_refine_ls_structure_factor_coef Fsqd
_refine_ls_weighting_details 'calc w=1/[\s^2^(Fo^2^)+(0.0601P)^2^+0.0000P] where P=(Fo^2^+2Fc^2^)/3'
_refine_ls_weighting_scheme calc
_refine_ls_wR_factor_gt 0.1077
_refine_ls_wR_factor_ref 0.1276
_reflns_number_gt 1731
_reflns_number_total 2899
_reflns_threshold_expression >2sigma(I)
_cod_data_source_file eCrystal-180.cif
_cod_data_source_block 00tam008
_cod_depositor_comments
;
Citation :
Coles, Simon J. and Hursthouse, Michael B. and Mayer, Thomas A. and 
Threlfall, Terry L (2000) 
University of Southampton, Crystal Structure Report Archive. 
(doi:10.5258/ecrystals/180)

More at:
http://ecrystals.chem.soton.ac.uk/180/
;
_cod_original_cell_volume 2539.9(9)
_cod_original_sg_symbol_H-M C2/c
_cod_database_code 1519278

loop_
_symmetry_equiv_pos_as_xyz
'x, y, z'
'-x, y, -z+1/2'
'x+1/2, y+1/2, z'
'-x+1/2, y+1/2, -z+1/2'
'-x, -y, -z'
'x, -y, z-1/2'
'-x+1/2, -y+1/2, -z'
'x+1/2, -y+1/2, z-1/2'

loop_
_atom_site_label
_atom_site_type_symbol
_atom_site_fract_x
_atom_site_fract_y
_atom_site_fract_z
_atom_site_U_iso_or_equiv
_atom_site_adp_type
_atom_site_occupancy
_atom_site_symmetry_multiplicity
_atom_site_calc_flag
_atom_site_refinement_flags
_atom_site_disorder_assembly
_atom_site_disorder_group
H13 H 0.7603(17) -0.162(3) 0.3191(15) 0.068(7) Uiso 1 1 d . . .
H18 H 0.6500(16) -0.622(3) 0.4806(14) 0.067(8) Uiso 1 1 d . . .
H19 H 0.5202(16) -0.642(3) 0.4110(13) 0.060(7) Uiso 1 1 d . . .
H21 H 0.5320(14) -0.191(3) 0.3636(12) 0.053(7) Uiso 1 1 d . . .
H17 H 0.7074(15) -0.390(2) 0.4920(13) 0.043(7) Uiso 1 1 d . . .
H16 H 0.5770(16) 0.105(3) 0.1611(15) 0.059(7) Uiso 1 1 d . . .
H15 H 0.5719(17) 0.142(3) 0.2874(14) 0.067(8) Uiso 1 1 d . . .
H12 H 0.7626(17) -0.193(3) 0.1917(15) 0.074(8) Uiso 1 1 d . . .
H22C H 0.4205(18) -0.354(3) 0.2998(16) 0.076(9) Uiso 1 1 d . . .
H22A H 0.427(2) -0.535(4) 0.3118(19) 0.097(10) Uiso 1 1 d . . .
H10 H 0.629(2) -0.017(3) 0.0646(18) 0.083(10) Uiso 1 1 d . . .
H11 H 0.692(2) -0.155(4) 0.077(2) 0.112(14) Uiso 1 1 d . . .
H22B H 0.390(3) -0.436(4) 0.360(2) 0.124(17) Uiso 1 1 d . . .
S11 S 0.66000(4) 0.01980(6) 0.40594(3) 0.0435(2) Uani 1 1 d . . .
O11 O 0.72842(11) 0.12144(16) 0.43097(9) 0.0555(5) Uani 1 1 d . . .
O12 O 0.57637(10) 0.07475(17) 0.41860(9) 0.0536(5) Uani 1 1 d . . .
N13 N 0.66034(14) -0.3979(2) 0.46439(11) 0.0480(5) Uani 1 1 d . . .
N12 N 0.68261(12) -0.14296(18) 0.44271(10) 0.0457(5) Uani 1 1 d . . .
C14 C 0.66340(14) -0.0059(2) 0.31295(12) 0.0391(5) Uani 1 1 d . . .
C17 C 0.63132(14) -0.2671(2) 0.43052(12) 0.0418(6) Uani 1 1 d . . .
C13 C 0.72105(16) -0.1073(3) 0.28535(14) 0.0500(6) Uani 1 1 d . . .
C15 C 0.60957(16) 0.0756(3) 0.26554(13) 0.0489(6) Uani 1 1 d . . .
C18 C 0.62096(17) -0.5359(3) 0.45658(16) 0.0580(7) Uani 1 1 d . . .
C11 C 0.66636(16) -0.0490(3) 0.16486(13) 0.0493(6) Uani 1 1 d . . .
C21 C 0.55507(15) -0.2811(3) 0.38772(14) 0.0493(6) Uani 1 1 d . . .
C12 C 0.72290(18) -0.1277(3) 0.21258(15) 0.0564(7) Uani 1 1 d . . .
C19 C 0.54869(18) -0.5500(3) 0.41443(16) 0.0587(7) Uani 1 1 d . . .
C20 C 0.51386(15) -0.4207(3) 0.37851(14) 0.0526(6) Uani 1 1 d . . .
C16 C 0.61082(18) 0.0546(3) 0.19282(15) 0.0569(7) Uani 1 1 d . . .
N11 N 0.6653(2) -0.0777(4) 0.09228(14) 0.0784(8) Uani 1 1 d . . .
C22 C 0.4332(2) -0.4339(4) 0.3324(3) 0.0758(10) Uani 1 1 d . . .

loop_
_atom_site_aniso_label
_atom_site_aniso_U_11
_atom_site_aniso_U_22
_atom_site_aniso_U_33
_atom_site_aniso_U_23
_atom_site_aniso_U_13
_atom_site_aniso_U_12
S11 0.0598(5) 0.0339(3) 0.0351(4) 0.0001(2) -0.0081(3) -0.0006(2)
O11 0.0789(12) 0.0402(9) 0.0444(10) 0.0005(7) -0.0171(9) -0.0155(7)
O12 0.0667(12) 0.0471(9) 0.0471(11) -0.0028(7) 0.0041(8) 0.0106(8)
N13 0.0518(14) 0.0373(11) 0.0525(13) 0.0039(9) -0.0134(11) 0.0002(9)
N12 0.0593(13) 0.0333(10) 0.0422(11) 0.0030(8) -0.0129(9) -0.0035(8)
C14 0.0439(14) 0.0370(12) 0.0347(12) 0.0002(9) -0.0076(10) -0.0008(9)
C17 0.0488(15) 0.0351(12) 0.0404(14) 0.0020(9) -0.0043(11) 0.0036(9)
C13 0.0524(15) 0.0471(14) 0.0486(16) -0.0025(11) -0.0092(12) 0.0081(11)
C15 0.0538(16) 0.0522(14) 0.0400(15) 0.0014(11) -0.0018(12) 0.0119(12)
C18 0.0625(19) 0.0346(13) 0.075(2) 0.0053(12) -0.0105(14) 0.0011(11)
C11 0.0568(17) 0.0544(14) 0.0365(14) -0.0020(11) 0.0013(12) -0.0072(11)
C21 0.0530(16) 0.0392(13) 0.0537(16) 0.0024(11) -0.0087(12) 0.0039(10)
C12 0.0622(18) 0.0557(15) 0.0509(17) -0.0125(12) 0.0010(13) 0.0114(12)
C19 0.0579(18) 0.0363(14) 0.080(2) -0.0006(12) -0.0076(15) -0.0061(11)
C20 0.0449(15) 0.0451(13) 0.0664(18) -0.0059(12) -0.0057(12) 0.0002(10)
C16 0.0618(18) 0.0632(16) 0.0439(16) 0.0058(13) -0.0081(13) 0.0125(13)
N11 0.105(2) 0.087(2) 0.0440(16) -0.0024(14) 0.0060(15) 0.0125(17)
C22 0.063(2) 0.059(2) 0.100(3) -0.0056(19) -0.027(2) -0.0052(15)

loop_
_atom_type_symbol
_atom_type_description
_atom_type_scat_dispersion_real
_atom_type_scat_dispersion_imag
_atom_type_scat_source
C C 0.0033 0.0016 'International Tables Vol C Tables 4.2.6.8 and 6.1.1.4'
H H 0.0000 0.0000 'International Tables Vol C Tables 4.2.6.8 and 6.1.1.4'
N N 0.0061 0.0033 'International Tables Vol C Tables 4.2.6.8 and 6.1.1.4'
O O 0.0106 0.0060 'International Tables Vol C Tables 4.2.6.8 and 6.1.1.4'
S S 0.1246 0.1234 'International Tables Vol C Tables 4.2.6.8 and 6.1.1.4'

loop_
_geom_angle_atom_site_label_1
_geom_angle_atom_site_label_2
_geom_angle_atom_site_label_3
_geom_angle
_geom_angle_site_symmetry_1
_geom_angle_site_symmetry_3
O12 S11 O11 115.08(10) . .
O12 S11 N12 113.58(10) . .
O11 S11 N12 104.82(10) . .
O12 S11 C14 107.32(11) . .
O11 S11 C14 108.69(11) . .
N12 S11 C14 107.01(10) . .
C18 N13 C17 123.1(2) . .
C17 N12 S11 120.79(15) . .
C15 C14 C13 118.5(2) . .
C15 C14 S11 120.60(18) . .
C13 C14 S11 120.91(18) . .
N12 C17 N13 113.6(2) . .
N12 C17 C21 130.16(19) . .
N13 C17 C21 116.2(2) . .
C12 C13 C14 120.6(2) . .
C16 C15 C14 121.0(2) . .
C19 C18 N13 120.7(2) . .
N11 C11 C16 121.7(3) . .
N11 C11 C12 120.2(3) . .
C16 C11 C12 118.1(2) . .
C20 C21 C17 121.9(2) . .
C13 C12 C11 120.8(2) . .
C18 C19 C20 119.9(2) . .
C21 C20 C19 118.2(2) . .
C21 C20 C22 121.2(2) . .
C19 C20 C22 120.5(2) . .
C15 C16 C11 120.9(2) . .

loop_
_geom_bond_atom_site_label_1
_geom_bond_atom_site_label_2
_geom_bond_distance
_geom_bond_site_symmetry_2
S11 O12 1.4421(17) .
S11 O11 1.4447(16) .
S11 N12 1.5916(17) .
S11 C14 1.752(2) .
N13 C18 1.346(3) .
N13 C17 1.357(3) .
N12 C17 1.353(3) .
C14 C15 1.376(3) .
C14 C13 1.390(3) .
C17 C21 1.404(3) .
C13 C12 1.371(4) .
C15 C16 1.369(4) .
C18 C19 1.346(4) .
C11 N11 1.374(3) .
C11 C16 1.382(3) .
C11 C12 1.392(4) .
C21 C20 1.374(3) .
C19 C20 1.394(3) .
C20 C22 1.492(4) .
